data_7220713
loop_
_publ_author_name
'He, Jianqiao'
'Wang, Zhe'
'Zhang, Xian'
'Cheng, Ye'
'Gong, Yu'
'Lai, Xiaofang'
'Chong, Zheng'
'Lin, Jianhua'
'Huang, Fu Qiang'

_publ_section_title
;
 Synthesis, Structure, Magnetic and Photoelectric Properties of
 Ln3M0.5M&#x2019;Se7 (Ln= La, Ce, Sm; M= Fe, Mn; M&#x2019;= Si, Ge) and
 La3MnGaSe7
;
_journal_name_full 'RSC Adv.'
_journal_paper_doi 10.1039/C5RA05629B
_journal_year 2015
_chemical_formula_sum 'Fe0.5 Se7 Si Sm3'
_chemical_formula_weight 1059.82
_chemical_name_systematic
; 
 ? 
;
_space_group_IT_number 173
_symmetry_cell_setting hexagonal
_symmetry_space_group_name_Hall 'P 6c'
_symmetry_space_group_name_H-M 'P 63'
_atom_sites_solution_primary direct
_atom_sites_solution_secondary difmap
_audit_creation_method SHELXL-97
_audit_update_record
;
2015-03-30 deposited with the CCDC.
2015-06-08 downloaded from the CCDC.
;
_cell_angle_alpha 90.00
_cell_angle_beta 90.00
_cell_angle_gamma 120.00
_cell_formula_units_Z 2
_cell_length_a 10.4075(4)
_cell_length_b 10.4075(4)
_cell_length_c 5.9566(4)
_cell_measurement_reflns_used 25
_cell_measurement_temperature 293(2)
_cell_measurement_theta_max 15
_cell_measurement_theta_min 7.5
_cell_volume 558.76(5)
_computing_cell_refinement 'Bruker SMART'
_computing_data_collection 'Bruker SMART'
_computing_data_reduction 'Bruker SAINT'
_computing_molecular_graphics 'Bruker SHELXTL'
_computing_publication_material 'Bruker SHELXTL'
_computing_structure_refinement 'SHELXL-97 (Sheldrick, 1997)'
_computing_structure_solution 'SHELXS-97 (Sheldrick, 1990)'
_diffrn_ambient_temperature 293(2)
_diffrn_measured_fraction_theta_full 0.997
_diffrn_measured_fraction_theta_max 0.997
_diffrn_measurement_device_type 'CCD area detector'
_diffrn_measurement_method 'phi and omega scans'
_diffrn_radiation_monochromator graphite
_diffrn_radiation_source 'fine-focus sealed tube'
_diffrn_radiation_type MoK\a
_diffrn_radiation_wavelength 0.71073
_diffrn_reflns_av_R_equivalents 0.0539
_diffrn_reflns_av_sigmaI/netI 0.0830
_diffrn_reflns_limit_h_max 5
_diffrn_reflns_limit_h_min -12
_diffrn_reflns_limit_k_max 12
_diffrn_reflns_limit_k_min -5
_diffrn_reflns_limit_l_max 3
_diffrn_reflns_limit_l_min -7
_diffrn_reflns_number 1008
_diffrn_reflns_theta_full 24.93
_diffrn_reflns_theta_max 24.93
_diffrn_reflns_theta_min 3.92
_diffrn_standards_decay_% none
_diffrn_standards_interval_count 150
_diffrn_standards_number 2
_exptl_absorpt_coefficient_mu 39.649
_exptl_absorpt_correction_T_max 0.237
_exptl_absorpt_correction_T_min 0.137
_exptl_absorpt_correction_type multi-scan
_exptl_absorpt_process_details 'SADABS (Sheldrick, 1996)'
_exptl_crystal_colour black
_exptl_crystal_density_diffrn 6.299
_exptl_crystal_density_method 'not measured'
_exptl_crystal_description block
_exptl_crystal_F_000 928
_exptl_crystal_size_max 0.0535
_exptl_crystal_size_mid 0.0436
_exptl_crystal_size_min 0.0363
_refine_diff_density_max 2.566
_refine_diff_density_min -1.703
_refine_diff_density_rms 0.429
_refine_ls_abs_structure_details 'Flack H D (1983), Acta Cryst. A39, 876-881'
_refine_ls_abs_structure_Flack 0.39(13)
_refine_ls_extinction_coef 0.0160(11)
_refine_ls_extinction_expression Fc^*^=kFc[1+0.001xFc^2^\l^3^/sin(2\q)]^-1/4^
_refine_ls_extinction_method SHELXL
_refine_ls_goodness_of_fit_ref 1.006
_refine_ls_matrix_type full
_refine_ls_number_parameters 38
_refine_ls_number_reflns 472
_refine_ls_number_restraints 1
_refine_ls_restrained_S_all 1.005
_refine_ls_R_factor_all 0.0490
_refine_ls_R_factor_gt 0.0442
_refine_ls_shift/su_max 0.000
_refine_ls_shift/su_mean 0.000
_refine_ls_structure_factor_coef Fsqd
_refine_ls_weighting_details 'calc w=1/[\s^2^(Fo^2^)+(0.0406P)^2^+0.0000P] where P=(Fo^2^+2Fc^2^)/3'
_refine_ls_weighting_scheme calc
_refine_ls_wR_factor_gt 0.0869
_refine_ls_wR_factor_ref 0.0899
_reflns_number_gt 439
_reflns_number_total 664
_reflns_threshold_expression >2sigma(I)
_cod_data_source_file c5ra05629b2.cif
_cod_data_source_block 121029a
_cod_original_formula_sum 'Fe0.5 Se7 Si1 Sm3'
_cod_database_code 7220713

loop_
_symmetry_equiv_pos_as_xyz
'x, y, z'
'-y, x-y, z'
'-x+y, -x, z'
'-x, -y, z+1/2'
'y, -x+y, z+1/2'
'x-y, x, z+1/2'

loop_
_atom_site_label
_atom_site_type_symbol
_atom_site_fract_x
_atom_site_fract_y
_atom_site_fract_z
_atom_site_U_iso_or_equiv
_atom_site_adp_type
_atom_site_occupancy
_atom_site_symmetry_multiplicity
_atom_site_calc_flag
_atom_site_refinement_flags
Sm Sm 0.64323(12) 0.77319(13) 0.1534(4) 0.0107(4) Uani 1 1 d .
Se1 Se 0.8417(3) 1.0907(3) 0.1333(5) 0.0118(6) Uani 1 1 d .
Se2 Se 0.4181(3) 0.5206(3) -0.1096(5) 0.0095(6) Uani 1 1 d .
Se3 Se 0.3333 0.6667 0.3677(8) 0.0099(11) Uani 1 3 d S
Si Si 0.3333 0.6667 -0.268(2) 0.014(3) Uani 1 3 d S
Fe Fe 1.0000 1.0000 -0.129(3) 0.010(3) Uani 0.50 3 d SP

loop_
_atom_site_aniso_label
_atom_site_aniso_U_11
_atom_site_aniso_U_22
_atom_site_aniso_U_33
_atom_site_aniso_U_23
_atom_site_aniso_U_13
_atom_site_aniso_U_12
Sm 0.0058(7) 0.0075(7) 0.0173(7) 0.0005(8) -0.0005(9) 0.0022(5)
Se1 0.0074(12) 0.0074(12) 0.0197(14) -0.0002(14) -0.0002(14) 0.0030(10)
Se2 0.0074(14) 0.0081(13) 0.0143(12) 0.0024(14) -0.0002(13) 0.0049(11)
Se3 0.0067(15) 0.0067(15) 0.016(2) 0.000 0.000 0.0033(8)
Si 0.017(5) 0.017(5) 0.008(6) 0.000 0.000 0.008(2)
Fe 0.010(4) 0.010(4) 0.008(7) 0.000 0.000 0.0052(18)

loop_
_atom_type_symbol
_atom_type_description
_atom_type_scat_dispersion_real
_atom_type_scat_dispersion_imag
_atom_type_scat_source
Si Si 0.0817 0.0704 'International Tables Vol C Tables 4.2.6.8 and 6.1.1.4'
Fe Fe 0.3463 0.8444 'International Tables Vol C Tables 4.2.6.8 and 6.1.1.4'
Se Se -0.0929 2.2259 'International Tables Vol C Tables 4.2.6.8 and 6.1.1.4'
Sm Sm -0.1638 3.4418 'International Tables Vol C Tables 4.2.6.8 and 6.1.1.4'

loop_
_geom_angle_atom_site_label_1
_geom_angle_atom_site_label_2
_geom_angle_atom_site_label_3
_geom_angle
_geom_angle_site_symmetry_1
_geom_angle_site_symmetry_3
Se1 Sm Se1 85.67(9) . 2_765
Se1 Sm Se2 142.30(11) . .
Se1 Sm Se2 105.81(8) 2_765 .
Se1 Sm Se1 78.53(8) . 6_655
Se1 Sm Se1 78.53(8) 2_765 6_655
Se2 Sm Se1 138.45(9) . 6_655
Se1 Sm Se2 74.02(7) . 2_665
Se1 Sm Se2 140.84(11) 2_765 2_665
Se2 Sm Se2 74.96(10) . 2_665
Se1 Sm Se2 127.44(8) 6_655 2_665
Se1 Sm Se3 116.39(7) . .
Se1 Sm Se3 148.33(10) 2_765 .
Se2 Sm Se3 71.35(8) . .
Se1 Sm Se3 83.82(11) 6_655 .
Se2 Sm Se3 70.18(8) 2_665 .
Se1 Sm Se2 144.55(9) . 4_665
Se1 Sm Se2 71.12(7) 2_765 4_665
Se2 Sm Se2 71.70(5) . 4_665
Se1 Sm Se2 70.99(8) 6_655 4_665
Se2 Sm Se2 139.85(7) 2_665 4_665
Se3 Sm Se2 78.37(7) . 4_665
Se1 Sm Se1 74.88(8) . 6_654
Se1 Sm Se1 74.88(8) 2_765 6_654
Se2 Sm Se1 73.88(8) . 6_654
Se1 Sm Se1 143.42(9) 6_655 6_654
Se2 Sm Se1 67.72(8) 2_665 6_654
Se3 Sm Se1 130.66(11) . 6_654
Se2 Sm Se1 121.57(8) 4_665 6_654
Se1 Sm Fe 48.34(14) . 4_775
Se1 Sm Fe 48.34(14) 2_765 4_775
Se2 Sm Fe 154.08(17) . 4_775
Se1 Sm Fe 49.3(3) 6_655 4_775
Se2 Sm Fe 122.36(14) 2_665 4_775
Se3 Sm Fe 130.4(3) . 4_775
Se2 Sm Fe 96.94(19) 4_665 4_775
Se1 Sm Fe 94.1(3) 6_654 4_775
Fe Se1 Fe 66.45(6) 4_775 .
Fe Se1 Sm 77.83(8) 4_775 .
Fe Se1 Sm 80.79(9) . .
Fe Se1 Sm 77.82(8) 4_775 3_675
Fe Se1 Sm 80.79(9) . 3_675
Sm Se1 Sm 153.81(9) . 3_675
Fe Se1 Sm 140.9(4) 4_775 5_564
Fe Se1 Sm 74.5(4) . 5_564
Sm Se1 Sm 96.41(9) . 5_564
Sm Se1 Sm 96.41(9) 3_675 5_564
Fe Se1 Sm 75.6(4) 4_775 5_565
Fe Se1 Sm 142.1(4) . 5_565
Sm Se1 Sm 91.60(9) . 5_565
Sm Se1 Sm 91.59(9) 3_675 5_565
Sm Se1 Sm 143.42(9) 5_564 5_565
Si Se2 Sm 91.45(18) . .
Si Se2 Sm 89.18(18) . 3_565
Sm Se2 Sm 110.35(11) . 3_565
Si Se2 Sm 120.1(3) . 4_664
Sm Se2 Sm 142.49(9) . 4_664
Sm Se2 Sm 91.28(8) 3_565 4_664
Si Se3 Sm 114.22(9) 1_556 2_665
Si Se3 Sm 114.22(9) 1_556 3_565
Sm Se3 Sm 104.34(11) 2_665 3_565
Si Se3 Sm 114.22(9) 1_556 .
Sm Se3 Sm 104.34(11) 2_665 .
Sm Se3 Sm 104.34(11) 3_565 .
Se3 Si Se2 114.2(3) 1_554 2_665
Se3 Si Se2 114.2(3) 1_554 3_565
Se2 Si Se2 104.4(3) 2_665 3_565
Se3 Si Se2 114.2(3) 1_554 .
Se2 Si Se2 104.4(3) 2_665 .
Se2 Si Se2 104.4(3) 3_565 .
Se1 Fe Se1 94.6(5) 6_654 5_564
Se1 Fe Se1 94.6(5) 6_654 4_774
Se1 Fe Se1 94.6(5) 5_564 4_774
Se1 Fe Se1 177.5(7) 6_654 3_675
Se1 Fe Se1 87.14(4) 5_564 3_675
Se1 Fe Se1 87.14(4) 4_774 3_675
Se1 Fe Se1 87.14(4) 6_654 .
Se1 Fe Se1 87.14(4) 5_564 .
Se1 Fe Se1 177.5(7) 4_774 .
Se1 Fe Se1 91.1(5) 3_675 .
Se1 Fe Se1 87.14(4) 6_654 2_765
Se1 Fe Se1 177.5(7) 5_564 2_765
Se1 Fe Se1 87.14(4) 4_774 2_765
Se1 Fe Se1 91.1(5) 3_675 2_765
Se1 Fe Se1 91.1(5) . 2_765
Se1 Fe Fe 58.0(4) 6_654 4_774
Se1 Fe Fe 58.0(4) 5_564 4_774
Se1 Fe Fe 58.0(4) 4_774 4_774
Se1 Fe Fe 124.5(4) 3_675 4_774
Se1 Fe Fe 124.5(4) . 4_774
Se1 Fe Fe 124.5(4) 2_765 4_774
Se1 Fe Fe 122.0(4) 6_654 4_775
Se1 Fe Fe 122.0(4) 5_564 4_775
Se1 Fe Fe 122.0(4) 4_774 4_775
Se1 Fe Fe 55.5(4) 3_675 4_775
Se1 Fe Fe 55.5(4) . 4_775
Se1 Fe Fe 55.5(4) 2_765 4_775
Fe Fe Fe 180.000(6) 4_774 4_775
Se1 Fe Sm 53.84(17) 6_654 6_654
Se1 Fe Sm 126.3(7) 5_564 6_654
Se1 Fe Sm 53.84(17) 4_774 6_654
Se1 Fe Sm 126.34(14) 3_675 6_654
Se1 Fe Sm 126.33(14) . 6_654
Se1 Fe Sm 56.22(8) 2_765 6_654
Fe Fe Sm 68.3(3) 4_774 6_654
Fe Fe Sm 111.7(3) 4_775 6_654
Se1 Fe Sm 126.3(7) 6_654 4_774
Se1 Fe Sm 53.84(17) 5_564 4_774
Se1 Fe Sm 53.84(17) 4_774 4_774
Se1 Fe Sm 56.22(8) 3_675 4_774
Se1 Fe Sm 126.34(14) . 4_774
Se1 Fe Sm 126.33(14) 2_765 4_774
Fe Fe Sm 68.3(3) 4_774 4_774
Fe Fe Sm 111.7(3) 4_775 4_774
Sm Fe Sm 107.1(3) 6_654 4_774
Se1 Fe Sm 53.84(17) 6_654 5_564
Se1 Fe Sm 53.84(17) 5_564 5_564
Se1 Fe Sm 126.3(7) 4_774 5_564
Se1 Fe Sm 126.33(14) 3_675 5_564
Se1 Fe Sm 56.22(8) . 5_564
Se1 Fe Sm 126.34(14) 2_765 5_564
Fe Fe Sm 68.3(3) 4_774 5_564
Fe Fe Sm 111.7(3) 4_775 5_564
Sm Fe Sm 107.1(3) 6_654 5_564
Sm Fe Sm 107.1(3) 4_774 5_564

loop_
_geom_bond_atom_site_label_1
_geom_bond_atom_site_label_2
_geom_bond_distance
_geom_bond_site_symmetry_2
Sm Se1 2.894(3) .
Sm Se1 2.894(3) 2_765
Sm Se2 2.949(3) .
Sm Se1 3.023(4) 6_655
Sm Se2 3.040(3) 2_665
Sm Se3 3.112(2) .
Sm Se2 3.131(3) 4_665
Sm Se1 3.250(4) 6_654
Sm Fe 3.504(8) 4_775
Se1 Fe 2.678(11) 4_775
Se1 Fe 2.757(12) .
Se1 Sm 2.894(3) 3_675
Se1 Sm 3.023(4) 5_564
Se1 Sm 3.250(4) 5_565
Se2 Si 2.306(6) .
Se2 Sm 3.040(3) 3_565
Se2 Sm 3.131(3) 4_664
Se3 Si 2.170(13) 1_556
Se3 Sm 3.112(2) 2_665
Se3 Sm 3.112(2) 3_565
Si Se3 2.170(13) 1_554
Si Se2 2.306(6) 2_665
Si Se2 2.306(6) 3_565
Fe Se1 2.678(11) 6_654
Fe Se1 2.678(11) 5_564
Fe Se1 2.678(11) 4_774
Fe Se1 2.757(12) 3_675
Fe Se1 2.757(12) 2_765
Fe Fe 2.9783(2) 4_774
Fe Fe 2.9783(2) 4_775
Fe Sm 3.504(8) 6_654
Fe Sm 3.504(8) 4_774
Fe Sm 3.504(8) 5_564
